data_7213412
loop_
_publ_author_name
'Senge, Mathias O.'
'Feng, Xiangdong'

_publ_section_title
;
 Regioselective reaction of 5,15-disubstituted porphyrins with
 organolithium reagents---synthetic access to 5,10,15-trisubstituted
 porphyrins and directly meso-meso-linked bisporphyrins
;
_journal_issue 21
_journal_name_full 'Journal of the Chemical Society, Perkin Transactions 1'
_journal_page_first 3615
_journal_paper_doi 10.1039/b005411i
_journal_year 2000
_chemical_formula_sum 'C36 H28 N4 Ni'
_chemical_formula_weight 575.33
_chemical_name_systematic
; 
 {5-(1-Methylpropyl)-10,20-diphenylporphy-
 rinato}nickel(II)
;
_space_group_IT_number 14
_symmetry_cell_setting monoclinic
_symmetry_space_group_name_Hall '-P 2yn'
_symmetry_space_group_name_H-M 'P 1 21/n 1'
_atom_sites_solution_hydrogens geom
_atom_sites_solution_primary direct
_atom_sites_solution_secondary difmap
_audit_creation_method SHELXL-97
_cell_angle_alpha 90.00
_cell_angle_beta 93.06(4)
_cell_angle_gamma 90.00
_cell_formula_units_Z 8
_cell_length_a 12.738(6)
_cell_length_b 14.973(8)
_cell_length_c 28.374(15)
_cell_measurement_reflns_used 34
_cell_measurement_temperature 130(2)
_cell_measurement_theta_max 40
_cell_measurement_theta_min 20
_cell_volume 5404(5)
_computing_cell_refinement 'Siemens P3'
_computing_data_collection 'Siemens P3'
_computing_data_reduction 'XDISK, Shelxtl-Plus, Siemens 1994'
_computing_molecular_graphics 'XP, Shelxtl-Plus, Siemens, 1994'
_computing_publication_material 'Shelxtl-Plus, Siemens, 1994'
_computing_structure_refinement 'SHELXL-97 (Sheldrick, 1997)'
_computing_structure_solution 'SHELXS-97 (Sheldrick, 1990)'
_diffrn_ambient_temperature 130(2)
_diffrn_detector_area_resol_mean n/a
_diffrn_measured_fraction_theta_full 0.954
_diffrn_measured_fraction_theta_max 0.954
_diffrn_measurement_device_type 'Siemens P4/RA'
_diffrn_measurement_method 2theta-theta
_diffrn_radiation_monochromator graphite
_diffrn_radiation_source 'fine-focus sealed tube'
_diffrn_radiation_type CuK\a
_diffrn_radiation_wavelength 1.54178
_diffrn_reflns_av_R_equivalents 0.0914
_diffrn_reflns_av_sigmaI/netI 0.0545
_diffrn_reflns_limit_h_max 13
_diffrn_reflns_limit_h_min -13
_diffrn_reflns_limit_k_max 16
_diffrn_reflns_limit_k_min 0
_diffrn_reflns_limit_l_max 30
_diffrn_reflns_limit_l_min 0
_diffrn_reflns_number 7123
_diffrn_reflns_theta_full 56.37
_diffrn_reflns_theta_max 56.37
_diffrn_reflns_theta_min 3.12
_diffrn_standards_decay_% 0
_diffrn_standards_interval_count 198
_diffrn_standards_number 2
_exptl_absorpt_coefficient_mu 1.289
_exptl_absorpt_correction_T_max 0.9384
_exptl_absorpt_correction_T_min 0.4254
_exptl_absorpt_correction_type 'empirical, XABS2'
_exptl_crystal_colour red
_exptl_crystal_density_diffrn 1.414
_exptl_crystal_density_meas ?
_exptl_crystal_density_method 'not measured'
_exptl_crystal_description plate
_exptl_crystal_F_000 2400
_exptl_crystal_size_max 0.80
_exptl_crystal_size_mid 0.40
_exptl_crystal_size_min 0.05
_refine_diff_density_max 0.940
_refine_diff_density_min -0.510
_refine_diff_density_rms 0.095
_refine_ls_extinction_method none
_refine_ls_goodness_of_fit_ref 1.024
_refine_ls_hydrogen_treatment mixed
_refine_ls_matrix_type full
_refine_ls_number_parameters 570
_refine_ls_number_reflns 7123
_refine_ls_number_restraints 0
_refine_ls_restrained_S_all 1.024
_refine_ls_R_factor_all 0.1170
_refine_ls_R_factor_gt 0.0786
_refine_ls_shift/su_max 0.002
_refine_ls_shift/su_mean 0.000
_refine_ls_structure_factor_coef Fsqd
_refine_ls_weighting_details 'w=1/[\s^2^(Fo^2^)+(0.1312P)^2^+12.1393P] where P=(Fo^2^+2Fc^2^)/3'
_refine_ls_weighting_scheme calc
_refine_ls_wR_factor_gt 0.2048
_refine_ls_wR_factor_ref 0.2365
_reflns_number_gt 4789
_reflns_number_total 7578
_reflns_threshold_expression >2sigma(I)
_cod_data_source_file b005411isup1.cif
_cod_data_source_block ms430
_cod_depositor_comments
;
The following automatic conversions were performed:

'_exptl_crystal_density_meas' value 'n/d' was changed to '?' - the
value is perceived as not measured.

Automatic conversion script
Id: cif_fix_values 3008 2015-01-20 13:52:24Z robertas 

The following automatic conversions were performed:

'_refine_ls_weighting_scheme' value 'calc
w=1/[\s^2^(Fo^2^)+(0.1312P)^2^+12.1393P] where P=(Fo^2^+2Fc^2^)/3'
was changed to 'calc'. New tag '_refine_ls_weighting_details' was
created. The value of the new tag was set to
'w=1/[\s^2^(Fo^2^)+(0.1312P)^2^+12.1393P] where P=(Fo^2^+2Fc^2^)/3'.

Automatic conversion script
Id: cif_fix_values 3143 2015-03-26 13:38:13Z robertas 
;
_cod_original_sg_symbol_H-M P2(1)/n
_cod_database_code 7213412

loop_
_symmetry_equiv_pos_as_xyz
'x, y, z'
'-x+1/2, y+1/2, -z+1/2'
'-x, -y, -z'
'x-1/2, -y-1/2, z-1/2'

loop_
_atom_site_label
_atom_site_type_symbol
_atom_site_fract_x
_atom_site_fract_y
_atom_site_fract_z
_atom_site_U_iso_or_equiv
_atom_site_adp_type
_atom_site_occupancy
_atom_site_calc_flag
_atom_site_refinement_flags
_atom_site_disorder_assembly
_atom_site_disorder_group
Ni1 Ni -0.04420(8) 0.74566(7) 0.29811(4) 0.0355(3) Uani 1 d . . .
N21 N -0.0175(4) 0.7276(3) 0.36578(18) 0.0395(13) Uani 1 d . . .
N22 N 0.0453(4) 0.8506(3) 0.30106(19) 0.0374(13) Uani 1 d . . .
N23 N -0.0739(4) 0.7659(3) 0.23085(17) 0.0338(12) Uani 1 d . . .
N24 N -0.1329(4) 0.6392(3) 0.29486(18) 0.0357(13) Uani 1 d . . .
C1 C -0.0714(5) 0.6712(4) 0.3944(2) 0.0376(16) Uani 1 d . . .
C2 C -0.0393(6) 0.6853(5) 0.4424(3) 0.0497(18) Uani 1 d . . .
H2 H -0.0672 0.6568 0.4689 0.060 Uiso 1 calc R . .
C3 C 0.0382(6) 0.7465(5) 0.4435(3) 0.053(2) Uani 1 d . . .
H3 H 0.0761 0.7683 0.4709 0.063 Uiso 1 calc R . .
C4 C 0.0530(6) 0.7726(5) 0.3955(2) 0.0467(18) Uani 1 d . . .
C5 C 0.1253(5) 0.8374(5) 0.3826(3) 0.0476(18) Uani 1 d . . .
C6 C 0.1189(5) 0.8749(4) 0.3378(3) 0.0434(17) Uani 1 d . . .
C7 C 0.1796(6) 0.9499(5) 0.3232(3) 0.0518(19) Uani 1 d . . .
H7 H 0.2361 0.9777 0.3408 0.062 Uiso 1 calc R . .
C8 C 0.1412(5) 0.9732(4) 0.2798(3) 0.0447(17) Uani 1 d . . .
H8 H 0.1654 1.0213 0.2614 0.054 Uiso 1 calc R . .
C9 C 0.0578(5) 0.9132(4) 0.2660(2) 0.0408(16) Uani 1 d . . .
C10 C 0.0088(5) 0.9125(4) 0.2212(2) 0.0395(16) Uani 1 d . . .
C11 C -0.0517(5) 0.8416(4) 0.2051(2) 0.0364(15) Uani 1 d . . .
C12 C -0.0943(5) 0.8311(4) 0.1573(2) 0.0413(16) Uani 1 d . . .
H12 H -0.0928 0.8745 0.1329 0.050 Uiso 1 calc R . .
C13 C -0.1360(5) 0.7494(4) 0.1533(2) 0.0407(16) Uani 1 d . . .
H13 H -0.1668 0.7229 0.1255 0.049 Uiso 1 calc R . .
C14 C -0.1253(5) 0.7099(4) 0.1991(2) 0.0380(16) Uani 1 d . . .
C15 C -0.1669(5) 0.6278(4) 0.2099(2) 0.0381(16) Uani 1 d . . .
H15 H -0.1930 0.5913 0.1845 0.046 Uiso 1 calc R . .
C16 C -0.1731(5) 0.5953(4) 0.2549(2) 0.0363(15) Uani 1 d . . .
C17 C -0.2262(5) 0.5169(4) 0.2664(2) 0.0393(16) Uani 1 d . . .
H17 H -0.2577 0.4754 0.2446 0.047 Uiso 1 calc R . .
C18 C -0.2245(5) 0.5108(4) 0.3135(2) 0.0416(17) Uani 1 d . . .
H18 H -0.2562 0.4656 0.3315 0.050 Uiso 1 calc R . .
C19 C -0.1646(5) 0.5868(4) 0.3318(2) 0.0380(16) Uani 1 d . . .
C20 C -0.1417(5) 0.6040(4) 0.3791(2) 0.0389(16) Uani 1 d . . .
C5A C 0.2106(6) 0.8707(5) 0.4190(3) 0.062(2) Uani 1 d . . .
C5B C 0.3194(16) 0.8594(13) 0.3988(7) 0.085(6) Uiso 0.50 d P A 1
C5C C 0.2649(14) 0.7968(12) 0.4469(7) 0.075(5) Uiso 0.50 d P A 2
C5D C 0.370(3) 0.822(2) 0.4696(13) 0.181(13) Uiso 0.50 d P A 2
C5C' C 0.1809(12) 0.9545(10) 0.4448(5) 0.138(5) Uiso 1 d . A 3
C5D' C 0.215(3) 0.996(2) 0.4833(12) 0.063(9) Uiso 0.25 d P A 3
C5D" C 0.107(2) 0.9719(19) 0.4591(11) 0.051(7) Uiso 0.25 d P A 3
C10A C 0.0315(4) 0.9883(2) 0.18819(14) 0.0423(16) Uiso 1 d G . .
C10B C -0.0019(3) 1.0746(3) 0.19738(13) 0.0490(18) Uiso 1 d G . .
H10B H -0.0377 1.0868 0.2252 0.059 Uiso 1 calc R . .
C10C C 0.0173(4) 1.1431(2) 0.16591(17) 0.061(2) Uiso 1 d G . .
H10C H -0.0055 1.2022 0.1722 0.074 Uiso 1 calc R . .
C10D C 0.0698(4) 1.1253(3) 0.12525(15) 0.067(2) Uiso 1 d G . .
H10D H 0.0829 1.1721 0.1037 0.080 Uiso 1 calc R . .
C10E C 0.1031(4) 1.0389(3) 0.11606(13) 0.060(2) Uiso 1 d G . .
H10E H 0.1390 1.0267 0.0883 0.072 Uiso 1 calc R . .
C10F C 0.0840(4) 0.9704(2) 0.14753(15) 0.0476(18) Uiso 1 d G . .
H10F H 0.1068 0.9114 0.1412 0.057 Uiso 1 calc R . .
C20A C -0.1894(3) 0.5438(3) 0.41518(13) 0.0382(16) Uiso 1 d G . .
C20B C -0.2982(3) 0.5401(3) 0.41700(14) 0.0432(17) Uiso 1 d G . .
H20B H -0.3415 0.5751 0.3959 0.052 Uiso 1 calc R . .
C20C C -0.3436(2) 0.4851(3) 0.44972(16) 0.0499(18) Uiso 1 d G . .
H20C H -0.4179 0.4826 0.4510 0.060 Uiso 1 calc R . .
C20D C -0.2803(3) 0.4339(3) 0.48062(14) 0.058(2) Uiso 1 d G . .
H20D H -0.3114 0.3963 0.5030 0.070 Uiso 1 calc R . .
C20E C -0.1716(3) 0.4376(3) 0.47879(14) 0.056(2) Uiso 1 d G . .
H20E H -0.1283 0.4026 0.4999 0.067 Uiso 1 calc R . .
C20F C -0.1261(2) 0.4926(3) 0.44608(15) 0.0439(17) Uiso 1 d G . .
H20F H -0.0518 0.4952 0.4448 0.053 Uiso 1 calc R . .
Ni2 Ni 0.04918(8) 0.51322(6) 0.21648(4) 0.0335(3) Uani 1 d . . .
N25 N 0.0205(4) 0.5278(3) 0.14869(18) 0.0360(12) Uani 1 d . . .
N26 N -0.0410(4) 0.4090(3) 0.21531(18) 0.0359(13) Uani 1 d . . .
N27 N 0.0794(4) 0.4965(3) 0.28404(17) 0.0351(12) Uani 1 d . . .
N28 N 0.1381(4) 0.6198(3) 0.21785(17) 0.0330(12) Uani 1 d . . .
C21 C 0.0714(5) 0.5867(4) 0.1191(2) 0.0411(16) Uani 1 d . . .
C22 C 0.0320(6) 0.5733(5) 0.0716(2) 0.054(2) Uani 1 d . . .
H22 H 0.0562 0.6023 0.0444 0.065 Uiso 1 calc R . .
C23 C -0.0443(7) 0.5131(5) 0.0721(3) 0.062(2) Uani 1 d . . .
H23 H -0.0859 0.4929 0.0454 0.074 Uiso 1 calc R . .
C24 C -0.0536(6) 0.4834(4) 0.1201(2) 0.0458(18) Uani 1 d . . .
C25 C -0.1236(5) 0.4207(4) 0.1344(2) 0.0446(17) Uani 1 d . . .
C26 C -0.1157(5) 0.3839(4) 0.1795(2) 0.0402(16) Uani 1 d . . .
C27 C -0.1764(5) 0.3106(4) 0.1956(2) 0.0434(17) Uani 1 d . . .
H27 H -0.2339 0.2830 0.1786 0.052 Uiso 1 calc R . .
C28 C -0.1384(5) 0.2876(4) 0.2386(2) 0.0438(17) Uani 1 d . . .
H28 H -0.1612 0.2391 0.2570 0.053 Uiso 1 calc R . .
C29 C -0.0562(5) 0.3500(4) 0.2518(2) 0.0368(15) Uani 1 d . . .
C30 C -0.0073(5) 0.3535(4) 0.2967(2) 0.0384(16) Uani 1 d . . .
C31 C 0.0544(5) 0.4244(4) 0.3118(2) 0.0347(15) Uani 1 d . . .
C32 C 0.0930(5) 0.4390(5) 0.3601(2) 0.0454(17) Uani 1 d . . .
H32 H 0.0889 0.3984 0.3857 0.054 Uiso 1 calc R . .
C33 C 0.1355(5) 0.5207(4) 0.3617(2) 0.0422(17) Uani 1 d . . .
H33 H 0.1643 0.5502 0.3890 0.051 Uiso 1 calc R . .
C34 C 0.1298(5) 0.5555(4) 0.3150(2) 0.0381(16) Uani 1 d . . .
C35 C 0.1734(5) 0.6357(4) 0.3024(2) 0.0404(16) Uani 1 d . . .
H35 H 0.2003 0.6739 0.3269 0.048 Uiso 1 calc R . .
C36 C 0.1803(5) 0.6640(4) 0.2566(2) 0.0362(15) Uani 1 d . . .
C37 C 0.2344(5) 0.7430(4) 0.2433(2) 0.0397(16) Uani 1 d . . .
H37 H 0.2671 0.7856 0.2641 0.048 Uiso 1 calc R . .
C38 C 0.2307(5) 0.7460(4) 0.1965(2) 0.0417(17) Uani 1 d . . .
H38 H 0.2626 0.7896 0.1776 0.050 Uiso 1 calc R . .
C39 C 0.1685(5) 0.6698(4) 0.1795(2) 0.0367(15) Uani 1 d . . .
C40 C 0.1406(5) 0.6530(4) 0.1329(2) 0.0359(15) Uani 1 d . . .
C25A C -0.2135(6) 0.3895(5) 0.1000(3) 0.060(2) Uani 1 d . . .
H25A H -0.2004 0.4282 0.0723 0.072 Uiso 1 calc R . .
C25B C -0.3200(9) 0.4191(8) 0.1102(6) 0.158(7) Uani 1 d . . .
H25B H -0.3643 0.4200 0.0809 0.237 Uiso 1 calc R . .
H25C H -0.3167 0.4792 0.1238 0.237 Uiso 1 calc R . .
H25D H -0.3501 0.3778 0.1326 0.237 Uiso 1 calc R . .
C25C C -0.1989(9) 0.3031(8) 0.0796(4) 0.102(4) Uani 1 d . . .
H25E H -0.2101 0.2574 0.1040 0.122 Uiso 1 calc R . .
H25F H -0.2540 0.2944 0.0540 0.122 Uiso 1 calc R . .
C25D C -0.1008(12) 0.2871(9) 0.0608(5) 0.142(5) Uani 1 d . . .
H25G H -0.0959 0.3206 0.0314 0.214 Uiso 1 calc R . .
H25H H -0.0932 0.2231 0.0546 0.214 Uiso 1 calc R . .
H25I H -0.0447 0.3064 0.0836 0.214 Uiso 1 calc R . .
C30A C -0.0313(3) 0.2802(2) 0.33129(13) 0.0394(16) Uiso 1 d G . .
C30B C -0.0011(3) 0.1926(3) 0.32327(12) 0.0441(17) Uiso 1 d G . .
H30B H 0.0351 0.1781 0.2958 0.053 Uiso 1 calc R . .
C30C C -0.0238(4) 0.1261(2) 0.35536(15) 0.0509(18) Uiso 1 d G . .
H30C H -0.0031 0.0662 0.3499 0.061 Uiso 1 calc R . .
C30D C -0.0767(4) 0.1472(2) 0.39547(14) 0.0504(18) Uiso 1 d G . .
H30D H -0.0922 0.1018 0.4174 0.060 Uiso 1 calc R . .
C30E C -0.1069(3) 0.2349(3) 0.40350(13) 0.0504(18) Uiso 1 d G . .
H30E H -0.1430 0.2494 0.4309 0.060 Uiso 1 calc R . .
C30F C -0.0842(3) 0.3014(2) 0.37141(15) 0.0454(17) Uiso 1 d G . .
H30F H -0.1048 0.3613 0.3769 0.055 Uiso 1 calc R . .
C40A C 0.1800(3) 0.7142(3) 0.09566(14) 0.0390(16) Uiso 1 d G . .
C40B C 0.1118(2) 0.7771(3) 0.07491(16) 0.0494(18) Uiso 1 d G . .
H40B H 0.0404 0.7787 0.0829 0.059 Uiso 1 calc R . .
C40C C 0.1482(3) 0.8376(3) 0.04241(15) 0.0548(19) Uiso 1 d G . .
H40C H 0.1016 0.8806 0.0282 0.066 Uiso 1 calc R . .
C40D C 0.2527(3) 0.8352(3) 0.03066(14) 0.0468(17) Uiso 1 d G . .
H40D H 0.2776 0.8766 0.0084 0.056 Uiso 1 calc R . .
C40E C 0.3209(2) 0.7723(3) 0.05141(15) 0.0481(18) Uiso 1 d G . .
H40E H 0.3923 0.7707 0.0434 0.058 Uiso 1 calc R . .
C40F C 0.2845(3) 0.7118(3) 0.08391(15) 0.0452(17) Uiso 1 d G . .
H40F H 0.3311 0.6688 0.0981 0.054 Uiso 1 calc R . .

loop_
_atom_site_aniso_label
_atom_site_aniso_U_11
_atom_site_aniso_U_22
_atom_site_aniso_U_33
_atom_site_aniso_U_23
_atom_site_aniso_U_13
_atom_site_aniso_U_12
Ni1 0.0343(7) 0.0356(6) 0.0368(7) -0.0041(5) 0.0027(5) -0.0020(5)
N21 0.045(3) 0.037(3) 0.036(3) -0.001(3) -0.004(3) -0.004(3)
N22 0.030(3) 0.039(3) 0.043(3) -0.007(3) 0.002(2) 0.001(2)
N23 0.030(3) 0.039(3) 0.033(3) -0.005(2) -0.003(2) 0.004(2)
N24 0.030(3) 0.040(3) 0.037(3) -0.005(3) 0.001(2) 0.007(2)
C1 0.040(4) 0.034(3) 0.039(4) -0.003(3) 0.003(3) 0.003(3)
C2 0.057(5) 0.047(4) 0.045(5) -0.003(3) 0.003(4) -0.011(4)
C3 0.068(5) 0.050(4) 0.040(4) -0.009(3) -0.009(4) -0.008(4)
C4 0.053(5) 0.042(4) 0.045(5) -0.001(3) -0.004(3) -0.008(4)
C5 0.049(4) 0.049(4) 0.044(4) -0.008(4) -0.002(3) -0.010(3)
C6 0.039(4) 0.039(4) 0.053(5) -0.011(3) 0.004(3) -0.003(3)
C7 0.044(4) 0.052(4) 0.060(5) -0.004(4) 0.000(4) -0.010(3)
C8 0.046(4) 0.041(4) 0.048(5) -0.004(3) 0.007(3) -0.009(3)
C9 0.039(4) 0.037(4) 0.046(4) 0.001(3) 0.003(3) 0.002(3)
C10 0.032(4) 0.040(4) 0.046(4) -0.001(3) 0.003(3) 0.000(3)
C11 0.032(4) 0.039(4) 0.039(4) 0.002(3) 0.005(3) 0.007(3)
C12 0.038(4) 0.045(4) 0.041(4) 0.003(3) 0.006(3) 0.004(3)
C13 0.041(4) 0.042(4) 0.038(4) 0.004(3) 0.000(3) 0.006(3)
C14 0.033(4) 0.040(4) 0.040(4) -0.008(3) 0.002(3) 0.004(3)
C15 0.040(4) 0.040(4) 0.034(4) -0.011(3) 0.000(3) 0.001(3)
C16 0.035(4) 0.031(3) 0.043(4) -0.006(3) 0.002(3) 0.000(3)
C17 0.039(4) 0.038(4) 0.041(4) -0.013(3) 0.005(3) 0.000(3)
C18 0.035(4) 0.037(4) 0.053(5) -0.003(3) 0.007(3) -0.006(3)
C19 0.034(4) 0.037(4) 0.043(4) -0.001(3) 0.002(3) 0.004(3)
C20 0.040(4) 0.035(4) 0.043(4) -0.009(3) 0.008(3) 0.006(3)
C5A 0.065(5) 0.065(5) 0.053(5) -0.008(4) -0.013(4) -0.019(4)
Ni2 0.0338(6) 0.0343(6) 0.0324(6) -0.0012(5) 0.0019(5) -0.0004(5)
N25 0.036(3) 0.039(3) 0.032(3) 0.001(2) -0.001(2) 0.001(2)
N26 0.029(3) 0.038(3) 0.041(3) -0.007(3) 0.005(2) 0.003(2)
N27 0.035(3) 0.043(3) 0.027(3) -0.001(2) -0.002(2) 0.003(2)
N28 0.032(3) 0.034(3) 0.034(3) -0.001(2) 0.003(2) 0.002(2)
C21 0.051(4) 0.037(4) 0.035(4) 0.005(3) 0.002(3) -0.007(3)
C22 0.071(5) 0.058(5) 0.033(4) 0.001(3) -0.002(4) -0.018(4)
C23 0.082(6) 0.060(5) 0.042(5) -0.001(4) -0.004(4) -0.024(4)
C24 0.057(5) 0.044(4) 0.036(4) -0.001(3) -0.009(3) -0.006(4)
C25 0.049(4) 0.043(4) 0.041(4) -0.001(3) -0.005(3) -0.007(3)
C26 0.032(4) 0.037(4) 0.051(5) -0.006(3) 0.000(3) -0.003(3)
C27 0.040(4) 0.048(4) 0.041(4) 0.001(3) -0.003(3) -0.010(3)
C28 0.046(4) 0.038(4) 0.048(5) 0.006(3) 0.009(3) -0.006(3)
C29 0.039(4) 0.034(3) 0.037(4) 0.001(3) 0.006(3) 0.001(3)
C30 0.037(4) 0.035(4) 0.044(4) 0.005(3) 0.009(3) 0.001(3)
C31 0.034(4) 0.035(4) 0.035(4) 0.002(3) 0.001(3) 0.002(3)
C32 0.048(4) 0.046(4) 0.041(4) 0.004(3) 0.002(3) 0.005(3)
C33 0.045(4) 0.047(4) 0.034(4) 0.000(3) -0.002(3) -0.005(3)
C34 0.037(4) 0.038(4) 0.039(4) 0.003(3) 0.002(3) -0.003(3)
C35 0.039(4) 0.040(4) 0.042(4) -0.003(3) 0.007(3) -0.009(3)
C36 0.036(4) 0.032(3) 0.040(4) -0.001(3) 0.003(3) 0.003(3)
C37 0.038(4) 0.037(4) 0.044(4) -0.009(3) -0.002(3) 0.000(3)
C38 0.040(4) 0.047(4) 0.039(4) 0.001(3) 0.008(3) -0.003(3)
C39 0.033(4) 0.037(4) 0.041(4) -0.002(3) 0.007(3) 0.006(3)
C40 0.037(4) 0.035(3) 0.035(4) -0.001(3) 0.005(3) 0.007(3)
C25A 0.065(6) 0.062(5) 0.052(5) 0.000(4) -0.011(4) -0.020(4)
C25B 0.083(9) 0.103(9) 0.28(2) -0.070(11) -0.073(10) 0.012(7)
C25C 0.097(9) 0.104(9) 0.102(9) -0.022(7) -0.017(7) -0.031(7)
C25D 0.185(15) 0.122(11) 0.120(12) -0.044(9) 0.011(10) -0.049(11)

loop_
_atom_type_symbol
_atom_type_description
_atom_type_scat_dispersion_real
_atom_type_scat_dispersion_imag
_atom_type_scat_source
C C 0.0181 0.0091 'International Tables Vol C Tables 4.2.6.8 and 6.1.1.4'
H H 0.0000 0.0000 'International Tables Vol C Tables 4.2.6.8 and 6.1.1.4'
N N 0.0311 0.0180 'International Tables Vol C Tables 4.2.6.8 and 6.1.1.4'
Ni Ni -3.0029 0.5091 'International Tables Vol C Tables 4.2.6.8 and 6.1.1.4'

loop_
_geom_angle_atom_site_label_1
_geom_angle_atom_site_label_2
_geom_angle_atom_site_label_3
_geom_angle
N22 Ni1 N23 90.0(2)
N22 Ni1 N21 89.9(2)
N23 Ni1 N21 178.5(2)
N22 Ni1 N24 179.3(2)
N23 Ni1 N24 89.9(2)
N21 Ni1 N24 90.2(2)
C4 N21 C1 105.6(5)
C4 N21 Ni1 127.5(5)
C1 N21 Ni1 126.7(4)
C9 N22 C6 105.0(5)
C9 N22 Ni1 127.5(4)
C6 N22 Ni1 127.3(4)
C14 N23 C11 105.0(5)
C14 N23 Ni1 127.5(4)
C11 N23 Ni1 127.5(4)
C16 N24 C19 103.8(5)
C16 N24 Ni1 127.9(4)
C19 N24 Ni1 128.1(4)
N21 C1 C20 125.9(6)
N21 C1 C2 110.3(6)
C20 C1 C2 123.6(6)
C3 C2 C1 107.5(6)
C2 C3 C4 107.1(6)
N21 C4 C5 126.7(6)
N21 C4 C3 109.4(6)
C5 C4 C3 123.8(6)
C6 C5 C4 120.8(6)
C6 C5 C5A 119.2(6)
C4 C5 C5A 120.0(7)
C5 C6 N22 125.1(6)
C5 C6 C7 125.0(6)
N22 C6 C7 109.6(6)
C8 C7 C6 106.9(6)
C7 C8 C9 108.4(6)
N22 C9 C10 126.3(6)
N22 C9 C8 110.0(6)
C10 C9 C8 123.2(6)
C11 C10 C9 121.8(6)
C11 C10 C10A 119.9(6)
C9 C10 C10A 118.1(5)
C10 C11 N23 125.7(6)
C10 C11 C12 124.8(6)
N23 C11 C12 109.2(5)
C13 C12 C11 107.8(6)
C12 C13 C14 106.6(6)
N23 C14 C15 125.1(6)
N23 C14 C13 111.3(6)
C15 C14 C13 123.5(6)
C16 C15 C14 124.4(6)
C15 C16 N24 123.7(6)
C15 C16 C17 124.4(6)
N24 C16 C17 111.7(6)
C18 C17 C16 107.9(6)
C17 C18 C19 106.4(6)
C20 C19 N24 125.0(6)
C20 C19 C18 124.9(6)
N24 C19 C18 110.1(6)
C19 C20 C1 122.3(6)
C19 C20 C20A 118.2(5)
C1 C20 C20A 119.4(6)
C5C' C5A C5C 118.3(11)
C5C' C5A C5 114.1(9)
C5C C5A C5 113.6(9)
C5C' C5A C5B 121.8(11)
C5C C5A C5B 73.5(11)
C5 C5A C5B 109.4(9)
C5D C5C C5A 114.7(19)
C5D" C5C' C5D' 80(2)
C5D" C5C' C5A 129(2)
C5D' C5C' C5A 135.7(19)
C5C' C5D' C5D" 43.4(15)
C5C' C5D" C5D' 56.3(19)
C10B C10A C10F 120.0
C10B C10A C10 120.8(4)
C10F C10A C10 119.1(4)
C10C C10B C10A 120.0
C10B C10C C10D 120.0
C10E C10D C10C 120.0
C10D C10E C10F 120.0
C10E C10F C10A 120.0
C20B C20A C20F 120.0
C20B C20A C20 119.1(3)
C20F C20A C20 120.9(3)
C20C C20B C20A 120.0
C20B C20C C20D 120.0
C20C C20D C20E 120.0
C20F C20E C20D 120.0
C20E C20F C20A 120.0
N26 Ni2 N25 89.6(2)
N26 Ni2 N27 90.0(2)
N25 Ni2 N27 178.9(2)
N26 Ni2 N28 179.0(2)
N25 Ni2 N28 90.4(2)
N27 Ni2 N28 90.1(2)
C24 N25 C21 106.0(5)
C24 N25 Ni2 127.7(4)
C21 N25 Ni2 126.4(4)
C29 N26 C26 104.6(5)
C29 N26 Ni2 127.5(4)
C26 N26 Ni2 127.3(4)
C34 N27 C31 104.5(5)
C34 N27 Ni2 127.2(4)
C31 N27 Ni2 128.3(4)
C36 N28 C39 104.8(5)
C36 N28 Ni2 127.7(4)
C39 N28 Ni2 127.4(4)
C40 C21 N25 126.5(6)
C40 C21 C22 124.1(6)
N25 C21 C22 109.1(6)
C23 C22 C21 107.8(6)
C22 C23 C24 108.5(7)
C25 C24 N25 126.2(6)
C25 C24 C23 125.2(6)
N25 C24 C23 108.5(6)
C24 C25 C26 121.8(6)
C24 C25 C25A 119.7(6)
C26 C25 C25A 118.5(6)
C25 C26 N26 124.8(6)
C25 C26 C27 125.7(6)
N26 C26 C27 109.3(6)
C28 C27 C26 108.3(6)
C27 C28 C29 107.2(6)
N26 C29 C30 126.0(6)
N26 C29 C28 110.5(6)
C30 C29 C28 123.2(6)
C31 C30 C29 122.4(6)
C31 C30 C30A 119.2(6)
C29 C30 C30A 118.1(5)
C30 C31 N27 124.7(6)
C30 C31 C32 124.8(6)
N27 C31 C32 110.1(5)
C33 C32 C31 106.6(6)
C32 C33 C34 107.7(6)
N27 C34 C35 124.8(6)
N27 C34 C33 111.0(5)
C35 C34 C33 124.1(6)
C36 C35 C34 124.2(6)
N28 C36 C35 124.7(6)
N28 C36 C37 111.1(6)
C35 C36 C37 124.2(6)
C38 C37 C36 107.5(6)
C37 C38 C39 107.2(6)
C40 C39 N28 125.8(6)
C40 C39 C38 124.8(6)
N28 C39 C38 109.4(5)
C21 C40 C39 122.6(6)
C21 C40 C40A 118.2(5)
C39 C40 C40A 119.0(5)
C25C C25A C25B 119.5(8)
C25C C25A C25 115.0(8)
C25B C25A C25 116.6(8)
C25D C25C C25A 116.4(10)
C30B C30A C30F 120.0
C30B C30A C30 120.7(3)
C30F C30A C30 119.3(3)
C30A C30B C30C 120.0
C30B C30C C30D 120.0
C30E C30D C30C 120.0
C30D C30E C30F 120.0
C30E C30F C30A 120.0
C40B C40A C40F 120.0
C40B C40A C40 119.1(3)
C40F C40A C40 120.8(3)
C40C C40B C40A 120.0
C40B C40C C40D 120.0
C40E C40D C40C 120.0
C40D C40E C40F 120.0
C40E C40F C40A 120.0

loop_
_geom_bond_atom_site_label_1
_geom_bond_atom_site_label_2
_geom_bond_distance
Ni1 N22 1.940(5)
Ni1 N23 1.949(5)
Ni1 N21 1.951(5)
Ni1 N24 1.953(5)
N21 C4 1.375(8)
N21 C1 1.382(8)
N22 C9 1.382(8)
N22 C6 1.411(8)
N23 C14 1.371(8)
N23 C11 1.385(8)
N24 C16 1.385(8)
N24 C19 1.387(8)
C1 C20 1.399(9)
C1 C2 1.415(9)
C2 C3 1.346(9)
C3 C4 1.441(10)
C4 C5 1.399(9)
C5 C6 1.390(10)
C5 C5A 1.540(10)
C6 C7 1.436(9)
C7 C8 1.347(10)
C8 C9 1.429(9)
C9 C10 1.386(9)
C10 C11 1.375(9)
C10 C10A 1.509(7)
C11 C12 1.444(9)
C12 C13 1.336(9)
C13 C14 1.428(9)
C14 C15 1.379(9)
C15 C16 1.373(9)
C16 C17 1.401(9)
C17 C18 1.341(9)
C18 C19 1.451(9)
C19 C20 1.383(9)
C20 C20A 1.515(7)
C5A C5C' 1.512(16)
C5A C5C 1.507(19)
C5A C5B 1.54(2)
C5C C5D 1.51(4)
C5C' C5D" 1.08(3)
C5C' C5D' 1.31(3)
C5D' C5D" 1.55(4)
C10A C10B 1.3900
C10A C10F 1.3900
C10B C10C 1.3900
C10C C10D 1.3900
C10D C10E 1.3900
C10E C10F 1.3900
C20A C20B 1.3900
C20A C20F 1.3900
C20B C20C 1.3900
C20C C20D 1.3900
C20D C20E 1.3900
C20E C20F 1.3900
Ni2 N26 1.937(5)
Ni2 N25 1.951(5)
Ni2 N27 1.951(5)
Ni2 N28 1.957(5)
N25 C24 1.381(8)
N25 C21 1.402(8)
N26 C29 1.382(8)
N26 C26 1.406(8)
N27 C34 1.380(8)
N27 C31 1.385(8)
N28 C36 1.369(8)
N28 C39 1.392(8)
C21 C40 1.370(9)
C21 C22 1.428(9)
C22 C23 1.327(10)
C23 C24 1.444(10)
C24 C25 1.371(9)
C25 C26 1.392(9)
C25 C25A 1.537(10)
C26 C27 1.432(9)
C27 C28 1.332(9)
C28 C29 1.437(9)
C29 C30 1.389(9)
C30 C31 1.376(9)
C30 C30A 1.514(7)
C31 C32 1.448(9)
C32 C33 1.338(9)
C33 C34 1.420(9)
C34 C35 1.380(9)
C35 C36 1.372(9)
C36 C37 1.430(9)
C37 C38 1.327(9)
C38 C39 1.455(9)
C39 C40 1.374(9)
C40 C40A 1.505(7)
C25A C25C 1.434(13)
C25A C25B 1.470(13)
C25C C25D 1.404(15)
C30A C30B 1.3900
C30A C30F 1.3900
C30B C30C 1.3900
C30C C30D 1.3900
C30D C30E 1.3900
C30E C30F 1.3900
C40A C40B 1.3900
C40A C40F 1.3900
C40B C40C 1.3900
C40C C40D 1.3900
C40D C40E 1.3900
C40E C40F 1.3900
